data_7700568
loop_
_publ_author_name
'Qin, Lu'
'Zhang, Yue'
'Chao, Jianbin'
'Cheng, Jianhua'
'Chen, Xia'

_publ_section_title
;
 Four- and five-coordinate aluminum complexes supported by N,O-bidentate
 \b-pyrazylenolate ligands: synthesis, structure and application in ROP of
 \e-caprolactone and lactide.
;
_journal_issue 32
_journal_name_full 'Dalton transactions (Cambridge, England : 2003)'
_journal_page_first 12315
_journal_page_last 12325
_journal_paper_doi 10.1039/c9dt02330e
_journal_volume 48
_journal_year 2019
_chemical_formula_sum 'C13 H21 Al N2 O'
_chemical_formula_weight 248.30
_space_group_crystal_system monoclinic
_space_group_IT_number 14
_space_group_name_Hall '-P 2ybc'
_space_group_name_H-M_alt 'P 1 21/c 1'
_symmetry_space_group_name_Hall '-P 2ybc'
_symmetry_space_group_name_H-M 'P 1 21/c 1'
_atom_sites_solution_hydrogens geom
_audit_creation_method SHELXL-2016/6
_audit_update_record
;
2018-09-26 deposited with the CCDC.    2019-07-15 downloaded from the CCDC.
;
_cell_angle_alpha 90
_cell_angle_beta 91.6530(10)
_cell_angle_gamma 90
_cell_formula_units_Z 8
_cell_length_a 10.0772(4)
_cell_length_b 18.7181(7)
_cell_length_c 15.9632(6)
_cell_measurement_reflns_used 14000
_cell_measurement_temperature 200(2)
_cell_measurement_theta_max 28.271
_cell_measurement_theta_min 2.9745
_cell_volume 3009.8(2)
_computing_structure_refinement 'SHELXL-2016/6 (Sheldrick, 2016)'
_diffrn_ambient_temperature 200(2)
_diffrn_measured_fraction_theta_full 0.994
_diffrn_measured_fraction_theta_max 0.995
_diffrn_measurement_device_type CCD
_diffrn_radiation_type MoK\a
_diffrn_radiation_wavelength 0.71073
_diffrn_reflns_av_R_equivalents 0.0302
_diffrn_reflns_av_unetI/netI 0.0276
_diffrn_reflns_Laue_measured_fraction_full 0.994
_diffrn_reflns_Laue_measured_fraction_max 0.995
_diffrn_reflns_limit_h_max 13
_diffrn_reflns_limit_h_min -13
_diffrn_reflns_limit_k_max 24
_diffrn_reflns_limit_k_min -24
_diffrn_reflns_limit_l_max 21
_diffrn_reflns_limit_l_min -20
_diffrn_reflns_number 28140
_diffrn_reflns_point_group_measured_fraction_full 0.994
_diffrn_reflns_point_group_measured_fraction_max 0.995
_diffrn_reflns_theta_full 25.242
_diffrn_reflns_theta_max 28.260
_diffrn_reflns_theta_min 2.971
_exptl_absorpt_coefficient_mu 0.123
_exptl_crystal_colour yellow
_exptl_crystal_density_diffrn 1.096
_exptl_crystal_description block
_exptl_crystal_F_000 1072
_refine_diff_density_max 0.291
_refine_diff_density_min -0.209
_refine_diff_density_rms 0.038
_refine_ls_extinction_method none
_refine_ls_goodness_of_fit_ref 1.008
_refine_ls_hydrogen_treatment constr
_refine_ls_matrix_type full
_refine_ls_number_parameters 319
_refine_ls_number_reflns 7425
_refine_ls_number_restraints 0
_refine_ls_restrained_S_all 1.008
_refine_ls_R_factor_all 0.0588
_refine_ls_R_factor_gt 0.0420
_refine_ls_shift/su_max 0.000
_refine_ls_shift/su_mean 0.000
_refine_ls_structure_factor_coef Fsqd
_refine_ls_weighting_details 'w=1/[\s^2^(Fo^2^)+(0.0398P)^2^+1.3212P] where P=(Fo^2^+2Fc^2^)/3'
_refine_ls_weighting_scheme calc
_refine_ls_wR_factor_gt 0.0982
_refine_ls_wR_factor_ref 0.1092
_reflns_Friedel_coverage 0.000
_reflns_number_gt 5842
_reflns_number_total 7425
_reflns_threshold_expression 'I > 2\s(I)'
_cod_data_source_file c9dt02330e2.cif
_cod_data_source_block 1
_cod_depositor_comments 'Adding full bibliography for 7700568--7700573.cif.'
_cod_database_code 7700568
_shelx_shelxl_version_number 2016/6
_shelx_space_group_comment
;
The symmetry employed for this shelxl refinement is uniquely defined
by the following loop, which should always be used as a source of
symmetry information in preference to the above space-group names.
They are only intended as comments.
;

loop_
_space_group_symop_operation_xyz
'x, y, z'
'-x, y+1/2, -z+1/2'
'-x, -y, -z'
'x, -y-1/2, z-1/2'

loop_
_atom_site_label
_atom_site_type_symbol
_atom_site_fract_x
_atom_site_fract_y
_atom_site_fract_z
_atom_site_U_iso_or_equiv
_atom_site_adp_type
_atom_site_occupancy
_atom_site_site_symmetry_order
_atom_site_calc_flag
_atom_site_refinement_flags_posn
_atom_site_refinement_flags_adp
Al1 Al 0.26152(4) 0.19018(2) 0.23959(3) 0.03294(11) Uani 1 1 d . .
Al2 Al 0.93476(4) 0.16790(2) 0.56287(3) 0.03183(11) Uani 1 1 d . .
N1 N 0.35208(11) 0.15257(6) 0.34105(7) 0.0310(2) Uani 1 1 d . .
N2 N 0.46732(13) 0.09275(7) 0.48418(8) 0.0397(3) Uani 1 1 d . .
C4 C 0.40301(13) 0.19543(7) 0.40182(8) 0.0279(3) Uani 1 1 d . .
C3 C 0.46259(13) 0.16305(7) 0.47530(9) 0.0310(3) Uani 1 1 d . .
C7 C 0.36587(13) 0.30852(7) 0.32188(9) 0.0300(3) Uani 1 1 d . .
C6 C 0.39873(13) 0.27179(7) 0.39321(8) 0.0301(3) Uani 1 1 d . .
H6 H 0.420848 0.299214 0.441711 0.036 Uiso 1 1 calc R U
C5 C 0.52132(15) 0.20690(8) 0.54512(9) 0.0382(3) Uani 1 1 d . .
H5A H 0.450324 0.231860 0.573915 0.057 Uiso 1 1 calc R U
H5B H 0.582917 0.241950 0.522385 0.057 Uiso 1 1 calc R U
H5C H 0.569270 0.175683 0.584892 0.057 Uiso 1 1 calc R U
C8 C 0.36867(15) 0.38965(7) 0.31651(9) 0.0331(3) Uani 1 1 d . .
C2 C 0.41478(17) 0.05192(8) 0.42225(11) 0.0441(4) Uani 1 1 d . .
H2 H 0.417100 0.001417 0.428047 0.053 Uiso 1 1 calc R U
C12 C 0.32838(17) 0.13698(9) 0.14439(10) 0.0452(4) Uani 1 1 d . .
H12A H 0.302068 0.161359 0.092182 0.068 Uiso 1 1 calc R U
H12B H 0.291184 0.088601 0.144183 0.068 Uiso 1 1 calc R U
H12C H 0.425432 0.134276 0.149038 0.068 Uiso 1 1 calc R U
C1 C 0.35844(16) 0.08085(8) 0.35157(10) 0.0396(3) Uani 1 1 d . .
H1 H 0.323055 0.050291 0.308990 0.048 Uiso 1 1 calc R U
C11 C 0.22778(16) 0.41519(9) 0.29273(11) 0.0467(4) Uani 1 1 d . .
H11A H 0.198874 0.393247 0.239532 0.070 Uiso 1 1 calc R U
H11B H 0.227569 0.467302 0.286769 0.070 Uiso 1 1 calc R U
H11C H 0.166962 0.401335 0.336700 0.070 Uiso 1 1 calc R U
C9 C 0.41390(19) 0.42536(8) 0.39845(11) 0.0483(4) Uani 1 1 d . .
H9A H 0.352229 0.413082 0.442574 0.072 Uiso 1 1 calc R U
H9B H 0.415304 0.477300 0.390845 0.072 Uiso 1 1 calc R U
H9C H 0.503186 0.408607 0.414514 0.072 Uiso 1 1 calc R U
C13 C 0.07176(17) 0.18914(12) 0.26086(12) 0.0593(5) Uani 1 1 d . .
H13A H 0.054504 0.217886 0.310683 0.089 Uiso 1 1 calc R U
H13B H 0.042789 0.139867 0.270142 0.089 Uiso 1 1 calc R U
H13C H 0.022709 0.209148 0.212417 0.089 Uiso 1 1 calc R U
C10 C 0.46311(17) 0.41128(9) 0.24705(11) 0.0467(4) Uani 1 1 d . .
H10A H 0.553064 0.394652 0.261596 0.070 Uiso 1 1 calc R U
H10B H 0.463373 0.463404 0.241308 0.070 Uiso 1 1 calc R U
H10C H 0.433128 0.389578 0.193935 0.070 Uiso 1 1 calc R U
O1 O 0.33140(11) 0.27701(5) 0.25061(6) 0.0396(2) Uani 1 1 d . .
N3 N 0.83209(12) 0.13573(6) 0.46298(7) 0.0321(3) Uani 1 1 d . .
N4 N 0.70284(14) 0.08447(7) 0.31946(9) 0.0455(3) Uani 1 1 d . .
C20 C 0.85278(13) 0.29106(7) 0.48390(8) 0.0279(3) Uani 1 1 d . .
C17 C 0.79087(13) 0.18171(7) 0.40264(8) 0.0289(3) Uani 1 1 d . .
C18 C 0.67898(16) 0.20148(9) 0.25912(9) 0.0403(3) Uani 1 1 d . .
H18A H 0.629138 0.173492 0.216944 0.060 Uiso 1 1 calc R U
H18B H 0.755955 0.223569 0.233348 0.060 Uiso 1 1 calc R U
H18C H 0.621573 0.238821 0.281300 0.060 Uiso 1 1 calc R U
C19 C 0.81222(13) 0.25719(7) 0.41217(8) 0.0299(3) Uani 1 1 d . .
H19 H 0.796589 0.286130 0.363999 0.036 Uiso 1 1 calc R U
C16 C 0.72493(14) 0.15372(8) 0.32862(9) 0.0335(3) Uani 1 1 d . .
C21 C 0.87336(15) 0.37146(8) 0.48945(9) 0.0354(3) Uani 1 1 d . .
C25 C 0.8679(2) 0.11728(10) 0.65996(11) 0.0521(4) Uani 1 1 d . .
H25A H 0.898348 0.141531 0.711408 0.078 Uiso 1 1 calc R U
H25B H 0.901105 0.068074 0.660193 0.078 Uiso 1 1 calc R U
H25C H 0.770607 0.116831 0.656984 0.078 Uiso 1 1 calc R U
C15 C 0.74444(19) 0.04054(9) 0.38148(12) 0.0515(4) Uani 1 1 d . .
H15 H 0.728979 -0.009313 0.375810 0.062 Uiso 1 1 calc R U
C14 C 0.80801(17) 0.06519(8) 0.45218(11) 0.0435(4) Uani 1 1 d . .
H14 H 0.835850 0.032352 0.494521 0.052 Uiso 1 1 calc R U
C23 C 0.8419(2) 0.40993(9) 0.40704(11) 0.0512(4) Uani 1 1 d . .
H23A H 0.898954 0.391285 0.363412 0.077 Uiso 1 1 calc R U
H23B H 0.857913 0.461240 0.414153 0.077 Uiso 1 1 calc R U
H23C H 0.748626 0.401975 0.390590 0.077 Uiso 1 1 calc R U
C26 C 1.12242(16) 0.16035(11) 0.53620(12) 0.0529(4) Uani 1 1 d . .
H26A H 1.142473 0.194121 0.491392 0.079 Uiso 1 1 calc R U
H26B H 1.141575 0.111612 0.517641 0.079 Uiso 1 1 calc R U
H26C H 1.177249 0.171515 0.586186 0.079 Uiso 1 1 calc R U
C24 C 1.02023(19) 0.38311(10) 0.51376(13) 0.0568(5) Uani 1 1 d . .
H24A H 1.039524 0.361673 0.568776 0.085 Uiso 1 1 calc R U
H24B H 1.039050 0.434452 0.516160 0.085 Uiso 1 1 calc R U
H24C H 1.075901 0.360659 0.471857 0.085 Uiso 1 1 calc R U
C22 C 0.7867(2) 0.40104(10) 0.55821(13) 0.0616(5) Uani 1 1 d . .
H22A H 0.693133 0.391689 0.543817 0.092 Uiso 1 1 calc R U
H22B H 0.800950 0.452658 0.563412 0.092 Uiso 1 1 calc R U
H22C H 0.810456 0.377756 0.611548 0.092 Uiso 1 1 calc R U
O2 O 0.87740(10) 0.25726(5) 0.55513(6) 0.0342(2) Uani 1 1 d . .

loop_
_atom_site_aniso_label
_atom_site_aniso_U_11
_atom_site_aniso_U_22
_atom_site_aniso_U_33
_atom_site_aniso_U_23
_atom_site_aniso_U_13
_atom_site_aniso_U_12
Al1 0.0323(2) 0.0369(2) 0.0295(2) 0.00312(17) -0.00104(17) 0.00300(17)
Al2 0.0326(2) 0.0332(2) 0.0296(2) -0.00010(16) -0.00115(17) 0.00032(17)
N1 0.0322(6) 0.0284(6) 0.0324(6) 0.0053(5) 0.0016(5) 0.0032(5)
N2 0.0442(7) 0.0362(7) 0.0388(7) 0.0133(5) 0.0024(6) 0.0110(5)
C4 0.0267(6) 0.0297(6) 0.0277(7) 0.0063(5) 0.0056(5) 0.0053(5)
C3 0.0288(6) 0.0345(7) 0.0299(7) 0.0088(5) 0.0052(5) 0.0080(5)
C7 0.0319(7) 0.0289(7) 0.0295(7) 0.0037(5) 0.0057(5) 0.0067(5)
C6 0.0348(7) 0.0286(7) 0.0270(7) 0.0040(5) 0.0028(5) 0.0058(5)
C5 0.0396(8) 0.0450(8) 0.0300(7) 0.0081(6) 0.0001(6) 0.0071(6)
C8 0.0397(7) 0.0273(7) 0.0328(7) 0.0070(5) 0.0071(6) 0.0071(6)
C2 0.0527(9) 0.0283(7) 0.0513(10) 0.0115(7) 0.0006(8) 0.0075(7)
C12 0.0444(9) 0.0506(9) 0.0408(9) -0.0080(7) 0.0032(7) -0.0051(7)
C1 0.0443(8) 0.0288(7) 0.0457(9) 0.0033(6) 0.0012(7) 0.0016(6)
C11 0.0462(9) 0.0420(9) 0.0521(10) 0.0136(7) 0.0067(8) 0.0166(7)
C9 0.0685(11) 0.0305(8) 0.0457(10) -0.0003(7) 0.0006(8) 0.0044(7)
C13 0.0366(9) 0.0906(15) 0.0505(11) 0.0044(10) 0.0012(8) 0.0081(9)
C10 0.0523(10) 0.0372(8) 0.0516(10) 0.0103(7) 0.0180(8) 0.0029(7)
O1 0.0589(7) 0.0317(5) 0.0278(5) 0.0050(4) -0.0048(5) 0.0037(5)
N3 0.0337(6) 0.0296(6) 0.0329(6) -0.0049(5) 0.0016(5) -0.0010(5)
N4 0.0520(8) 0.0416(7) 0.0428(8) -0.0158(6) -0.0028(6) -0.0076(6)
C20 0.0262(6) 0.0288(6) 0.0289(7) -0.0029(5) 0.0031(5) -0.0015(5)
C17 0.0261(6) 0.0331(7) 0.0276(7) -0.0066(5) 0.0048(5) -0.0020(5)
C18 0.0375(8) 0.0533(9) 0.0298(7) -0.0083(6) -0.0027(6) -0.0035(7)
C19 0.0316(7) 0.0313(7) 0.0269(7) -0.0025(5) 0.0007(5) -0.0027(5)
C16 0.0292(7) 0.0404(8) 0.0311(7) -0.0108(6) 0.0033(5) -0.0034(6)
C21 0.0435(8) 0.0285(7) 0.0339(7) -0.0036(6) -0.0033(6) -0.0046(6)
C25 0.0617(11) 0.0533(10) 0.0413(9) 0.0098(8) 0.0036(8) -0.0030(8)
C15 0.0682(12) 0.0321(8) 0.0541(11) -0.0131(7) -0.0036(9) -0.0073(8)
C14 0.0536(9) 0.0300(7) 0.0468(9) -0.0051(6) -0.0016(7) 0.0000(7)
C23 0.0694(12) 0.0345(8) 0.0488(10) 0.0040(7) -0.0134(9) -0.0076(8)
C26 0.0364(8) 0.0674(12) 0.0551(11) 0.0019(9) 0.0014(8) 0.0060(8)
C24 0.0558(11) 0.0492(10) 0.0642(12) 0.0058(9) -0.0164(9) -0.0231(8)
C22 0.0889(15) 0.0387(9) 0.0580(12) -0.0132(8) 0.0174(11) 0.0087(9)
O2 0.0448(6) 0.0311(5) 0.0265(5) -0.0031(4) -0.0032(4) -0.0005(4)

loop_
_atom_type_symbol
_atom_type_description
_atom_type_scat_dispersion_real
_atom_type_scat_dispersion_imag
_atom_type_scat_source
C C 0.0033 0.0016 'International Tables Vol C Tables 4.2.6.8 and 6.1.1.4'
H H 0.0000 0.0000 'International Tables Vol C Tables 4.2.6.8 and 6.1.1.4'
N N 0.0061 0.0033 'International Tables Vol C Tables 4.2.6.8 and 6.1.1.4'
O O 0.0106 0.0060 'International Tables Vol C Tables 4.2.6.8 and 6.1.1.4'
Al Al 0.0645 0.0514 'International Tables Vol C Tables 4.2.6.8 and 6.1.1.4'

loop_
_geom_angle_atom_site_label_1
_geom_angle_atom_site_label_2
_geom_angle_atom_site_label_3
_geom_angle
O1 Al1 C13 112.28(8)
O1 Al1 C12 113.49(7)
C13 Al1 C12 119.47(8)
O1 Al1 N1 94.17(5)
C13 Al1 N1 106.67(7)
C12 Al1 N1 107.22(7)
O2 Al2 C25 113.19(7)
O2 Al2 C26 111.62(7)
C25 Al2 C26 119.72(8)
O2 Al2 N3 93.98(5)
C25 Al2 N3 107.99(7)
C26 Al2 N3 106.87(7)
C4 N1 C1 118.99(12)
C4 N1 Al1 122.50(9)
C1 N1 Al1 118.45(10)
C3 N2 C2 118.26(13)
N1 C4 C3 118.54(12)
N1 C4 C6 120.89(12)
C3 C4 C6 120.57(13)
N2 C3 C4 121.31(14)
N2 C3 C5 117.01(12)
C4 C3 C5 121.67(12)
O1 C7 C6 123.15(12)
O1 C7 C8 113.74(11)
C6 C7 C8 123.10(13)
C7 C6 C4 125.99(13)
C7 C8 C9 113.23(12)
C7 C8 C11 107.84(13)
C9 C8 C11 109.06(13)
C7 C8 C10 108.46(11)
C9 C8 C10 109.09(14)
C11 C8 C10 109.09(12)
N2 C2 C1 121.92(14)
N1 C1 C2 120.97(15)
C7 O1 Al1 125.99(9)
C17 N3 C14 118.78(13)
C17 N3 Al2 121.80(9)
C14 N3 Al2 119.33(11)
C16 N4 C15 118.03(14)
O2 C20 C19 123.12(12)
O2 C20 C21 113.74(11)
C19 C20 C21 123.14(12)
N3 C17 C19 120.66(12)
N3 C17 C16 118.69(12)
C19 C17 C16 120.65(13)
C20 C19 C17 125.98(13)
N4 C16 C17 121.36(14)
N4 C16 C18 117.29(13)
C17 C16 C18 121.35(13)
C20 C21 C22 108.71(13)
C20 C21 C23 113.09(12)
C22 C21 C23 109.89(15)
C20 C21 C24 106.51(13)
C22 C21 C24 109.52(15)
C23 C21 C24 109.02(14)
N4 C15 C14 122.15(15)
N3 C14 C15 120.98(16)
C20 O2 Al2 124.45(9)

loop_
_geom_bond_atom_site_label_1
_geom_bond_atom_site_label_2
_geom_bond_distance
Al1 O1 1.7779(11)
Al1 C13 1.9519(18)
Al1 C12 1.9530(16)
Al1 N1 1.9663(12)
Al2 O2 1.7728(11)
Al2 C25 1.9531(17)
Al2 C26 1.9555(17)
Al2 N3 1.9698(12)
N1 C4 1.3488(18)
N1 C1 1.3542(18)
N2 C3 1.3241(18)
N2 C2 1.346(2)
C4 C3 1.4363(18)
C4 C6 1.4365(18)
C3 C5 1.493(2)
C7 O1 1.3191(17)
C7 C6 1.3627(18)
C7 C8 1.5213(18)
C8 C9 1.527(2)
C8 C11 1.535(2)
C8 C10 1.536(2)
C2 C1 1.361(2)
N3 C17 1.3484(18)
N3 C14 1.3527(18)
N4 C16 1.3225(19)
N4 C15 1.345(2)
C20 O2 1.3185(16)
C20 C19 1.3613(18)
C20 C21 1.5215(18)
C17 C19 1.4366(18)
C17 C16 1.4376(18)
C18 C16 1.488(2)
C21 C22 1.526(2)
C21 C23 1.525(2)
C21 C24 1.535(2)
C15 C14 1.362(2)
